data_7024725
loop_
_publ_author_name
'Schley, Michael'
'Fritzsche, Sebastian'
'L\"onnecke, Peter'
'Hey-Hawkins, Evamarie'

_publ_section_title
;
 Soluble monometallic salen complexes derived from O-functionalised
 diamines as metalloligands for the synthesis of heterobimetallic
 complexes.
;
_journal_issue 17
_journal_name_full 'Dalton transactions (Cambridge, England : 2003)'
_journal_page_first 4090
_journal_page_last 4106
_journal_paper_doi 10.1039/b920706f
_journal_volume 39
_journal_year 2010
_chemical_formula_sum 'C69 H103 B2 Cu La N14 O4'
_chemical_formula_weight 1416.72
_chemical_name_systematic
;
?
;
_space_group_IT_number 2
_symmetry_cell_setting triclinic
_symmetry_space_group_name_Hall '-P 1'
_symmetry_space_group_name_H-M 'P -1'
_atom_sites_solution_hydrogens geom
_atom_sites_solution_primary heavy
_atom_sites_solution_secondary difmap
_audit_conform_dict_location ftp://ftp.iucr.org/pub/cif_core.dic
_audit_conform_dict_name cif_core.dic
_audit_conform_dict_version 2.2
_audit_creation_date 2009-06-01T00:26:16-00:00
_audit_creation_method 'WinGX routine CIF_UPDATE'
_cell_angle_alpha 108.151(9)
_cell_angle_beta 109.351(7)
_cell_angle_gamma 95.541(7)
_cell_formula_units_Z 2
_cell_length_a 14.4518(8)
_cell_length_b 16.6530(19)
_cell_length_c 17.2355(16)
_cell_measurement_reflns_used 63752
_cell_measurement_temperature 130(2)
_cell_measurement_theta_max 31.9196
_cell_measurement_theta_min 2.523
_cell_volume 3625.4(7)
_computing_cell_refinement
;
CrysAlis RED, Oxford Diffraction Ltd.,
Version 1.171.31.5 (release 28-08-2006 CrysAlis171 .NET)
(compiled Aug 28 2006,13:05:05)
;
_computing_data_collection
;
CrysAlis CCD, Oxford Diffraction Ltd.,
Version 1.171.31.5 (release 28-08-2006 CrysAlis171 .NET)
(compiled Aug 28 2006,13:05:05)
;
_computing_data_reduction
;
CrysAlis RED, Oxford Diffraction Ltd.,
Version 1.171.31.5 (release 28-08-2006 CrysAlis171 .NET)
(compiled Aug 28 2006,13:05:05)
;
_computing_molecular_graphics
;
ORTEP3 for Windows
L. J. Farrugia, J. Appl. Crystallogr. 1997, 30, 565.
;
_computing_publication_material
;
WINGX
L.J. Farrugia,
J. Appl. Cryst., 1999, 32, 837-838.
;
_computing_structure_refinement
;
SHELXL-97
G. M. Sheldrick, 2008, Acta Cryst., A64, 112-122
;
_computing_structure_solution
;
SHELXS-97
Program for Crystal Structure Analysis (Release 97-2)
G. M. Sheldrick, Instit\"ut f\"ur Anorganische Chemie der Universit\"at,
Tammanstrasse 4, D-3400 G\"ottingen, Germany, 1998.
;
_diffrn_ambient_temperature 130(2)
_diffrn_measured_fraction_theta_full 0.993
_diffrn_measured_fraction_theta_max 0.993
_diffrn_measurement_device_type 'ccd Xcalibur S'
_diffrn_measurement_method \w-scans
_diffrn_orient_matrix_UB_11 0.0333470459
_diffrn_orient_matrix_UB_12 -0.0109426078
_diffrn_orient_matrix_UB_13 -0.0220430194
_diffrn_orient_matrix_UB_21 -0.0350964317
_diffrn_orient_matrix_UB_22 -0.0395315553
_diffrn_orient_matrix_UB_23 -0.0293878827
_diffrn_orient_matrix_UB_31 -0.0226631681
_diffrn_orient_matrix_UB_32 0.0209044082
_diffrn_orient_matrix_UB_33 -0.0292767919
_diffrn_radiation_monochromator graphite
_diffrn_radiation_type MoK\a
_diffrn_radiation_wavelength 0.71073
_diffrn_reflns_av_R_equivalents 0.0273
_diffrn_reflns_av_unetI/netI 0.026
_diffrn_reflns_limit_h_max 20
_diffrn_reflns_limit_h_min -20
_diffrn_reflns_limit_k_max 23
_diffrn_reflns_limit_k_min -23
_diffrn_reflns_limit_l_max 24
_diffrn_reflns_limit_l_min -24
_diffrn_reflns_number 105164
_diffrn_reflns_theta_full 30.51
_diffrn_reflns_theta_max 30.51
_diffrn_reflns_theta_min 2.53
_exptl_absorpt_coefficient_mu 0.93
_exptl_absorpt_correction_T_max 1
_exptl_absorpt_correction_T_min 0.89796
_exptl_absorpt_correction_type multi-scan
_exptl_absorpt_process_details
;
CrysAlis RED, Oxford Diffraction Ltd.,
Version 1.171.31.5 (release 28-08-2006 CrysAlis171 .NET)
(compiled Aug 28 2006,13:05:05)
Empirical absorption correction using spherical harmonics,
implemented in SCALE3 ABSPACK scaling algorithm.
;
_exptl_crystal_colour 'pale brown'
_exptl_crystal_density_diffrn 1.298
_exptl_crystal_density_method 'not measured'
_exptl_crystal_description prism
_exptl_crystal_F_000 1486
_exptl_crystal_size_max 0.3
_exptl_crystal_size_mid 0.28
_exptl_crystal_size_min 0.2
_refine_diff_density_max 2.031
_refine_diff_density_min -1.257
_refine_diff_density_rms 0.078
_refine_ls_extinction_method none
_refine_ls_goodness_of_fit_ref 1.035
_refine_ls_hydrogen_treatment constr
_refine_ls_matrix_type full
_refine_ls_number_parameters 873
_refine_ls_number_reflns 21995
_refine_ls_number_restraints 23
_refine_ls_restrained_S_all 1.053
_refine_ls_R_factor_all 0.0448
_refine_ls_R_factor_gt 0.033
_refine_ls_shift/su_max 0.002
_refine_ls_shift/su_mean 0
_refine_ls_structure_factor_coef Fsqd
_refine_ls_weighting_details 'calc w=1/[\s^2^(Fo^2^)+(0.0388P)^2^+3.4098P] where P=(Fo^2^+2Fc^2^)/3'
_refine_ls_weighting_scheme calc
_refine_ls_wR_factor_gt 0.0779
_refine_ls_wR_factor_ref 0.0847
_reflns_number_gt 18549
_reflns_number_total 21995
_reflns_threshold_expression >2sigma(I)
_cod_data_source_file b920706f.txt
_cod_data_source_block x0037fin
_cod_depositor_comments
;
The following automatic conversions were performed:

'_symmetry_cell_setting' value 'Triclinic' changed to 'triclinic'
according to /home/saulius/struct/CIF-dictionaries/cif_core.dic
dictionary named 'cif_core.dic' version 2.4.2 from 2011-04-26.

Automatic conversion script
Id: cif_fix_values 1891 2012-01-12 08:04:46Z andrius 
;
_cod_original_cell_volume 3625.4(6)
_cod_original_sg_symbol_H-M P-1
_cod_database_code 7024725

loop_
_symmetry_equiv_pos_as_xyz
'x, y, z'
'-x, -y, -z'

loop_
_atom_site_label
_atom_site_type_symbol
_atom_site_fract_x
_atom_site_fract_y
_atom_site_fract_z
_atom_site_U_iso_or_equiv
_atom_site_adp_type
_atom_site_occupancy
_atom_site_symmetry_multiplicity
_atom_site_calc_flag
_atom_site_refinement_flags
_atom_site_disorder_assembly
_atom_site_disorder_group
La1 La 0.481654(8) 0.444482(7) 0.234168(7) 0.01740(3) Uani 1 1 d . . .
Cu1 Cu 0.601319(16) 0.121943(15) 0.047641(15) 0.01815(5) Uani 1 1 d . A .
O1 O 0.61051(10) 0.09505(9) -0.06537(9) 0.0225(3) Uani 1 1 d . . .
O2 O 0.73997(10) 0.12315(10) 0.09825(9) 0.0241(3) Uani 1 1 d . . .
O3 O 0.40020(11) 0.27990(10) 0.13796(11) 0.0212(4) Uani 0.945(4) 1 d P A 1
O4 O 0.54557(13) 0.31185(10) 0.25049(13) 0.0241(4) Uani 0.945(4) 1 d P A 1
O3F O 0.511(2) 0.298(2) 0.210(2) 0.018(6) Uiso 0.055(4) 1 d P A 2
O4F O 0.3723(17) 0.2909(14) 0.0936(16) 0.014(6) Uiso 0.055(4) 1 d P A 2
N1 N 0.45571(12) 0.09910(11) -0.00217(11) 0.0225(3) Uani 1 1 d D . .
N2 N 0.58679(11) 0.15537(11) 0.15985(11) 0.0203(3) Uani 1 1 d D . .
N3 N 0.67304(12) 0.40718(11) 0.16031(11) 0.0207(3) Uani 1 1 d . . .
N4 N 0.56980(12) 0.39332(11) 0.12124(11) 0.0207(3) Uani 1 1 d . A .
N5 N 0.73463(12) 0.47152(11) 0.33100(11) 0.0213(3) Uani 1 1 d . . .
N6 N 0.65515(12) 0.47936(11) 0.35727(11) 0.0211(3) Uani 1 1 d . A .
N7 N 0.69727(12) 0.56749(11) 0.23983(11) 0.0209(3) Uani 1 1 d . . .
N8 N 0.60187(12) 0.57747(10) 0.23420(11) 0.0216(3) Uani 1 1 d . A .
N9 N 0.26005(12) 0.44037(12) 0.27746(12) 0.0260(4) Uani 1 1 d . . .
N10 N 0.33874(13) 0.39849(11) 0.28691(12) 0.0251(3) Uani 1 1 d . A .
N11 N 0.25673(13) 0.51904(13) 0.17022(12) 0.0284(4) Uani 1 1 d . . .
N12 N 0.33163(13) 0.49671(11) 0.14071(11) 0.0225(3) Uani 1 1 d . A .
N13 N 0.35862(13) 0.59569(11) 0.33457(12) 0.0240(3) Uani 1 1 d . . .
N14 N 0.45551(12) 0.58450(11) 0.34892(11) 0.0221(3) Uani 1 1 d . A .
C1 C 0.43481(15) 0.06818(13) -0.15491(13) 0.0235(4) Uani 1 1 d . . .
C2 C 0.53836(15) 0.08016(12) -0.14176(13) 0.0221(4) Uani 1 1 d . A .
C3 C 0.56371(16) 0.07448(14) -0.21708(14) 0.0265(4) Uani 1 1 d . . .
C4 C 0.48558(18) 0.05733(14) -0.29733(14) 0.0299(4) Uani 1 1 d . A .
H4 H 0.5027 0.0538 -0.3468 0.036 Uiso 1 1 calc R . .
C5 C 0.38279(17) 0.04478(13) -0.31103(14) 0.0287(4) Uani 1 1 d . . .
C6 C 0.35937(16) 0.05026(14) -0.23915(14) 0.0278(4) Uani 1 1 d . A .
H6 H 0.2908 0.0418 -0.2459 0.033 Uiso 1 1 calc R . .
C7 C 0.67381(18) 0.08804(17) -0.20831(15) 0.0335(5) Uani 1 1 d . A .
C8 C 0.73288(19) 0.17839(18) -0.14089(18) 0.0408(6) Uani 1 1 d . . .
H8A H 0.7004 0.2224 -0.1586 0.061 Uiso 1 1 calc R A .
H8B H 0.8019 0.1875 -0.1385 0.061 Uiso 1 1 calc R . .
H8C H 0.734 0.183 -0.0825 0.061 Uiso 1 1 calc R . .
C9 C 0.7226(2) 0.01873(19) -0.17877(19) 0.0446(6) Uani 1 1 d . . .
H9A H 0.7211 0.0237 -0.121 0.067 Uiso 1 1 calc R A .
H9B H 0.7925 0.0274 -0.1743 0.067 Uiso 1 1 calc R . .
H9C H 0.6852 -0.039 -0.2222 0.067 Uiso 1 1 calc R . .
C10 C 0.6834(2) 0.0808(3) -0.2965(2) 0.0566(8) Uani 1 1 d . . .
H10A H 0.6488 0.0226 -0.3405 0.085 Uiso 1 1 calc R A .
H10B H 0.7546 0.0911 -0.2878 0.085 Uiso 1 1 calc R . .
H10C H 0.6527 0.124 -0.3173 0.085 Uiso 1 1 calc R . .
C11 C 0.30397(19) 0.02495(15) -0.40417(15) 0.0346(5) Uani 1 1 d . A .
C12 C 0.3101(3) -0.06131(18) -0.46650(17) 0.0497(7) Uani 1 1 d . . .
H12A H 0.2986 -0.1072 -0.4442 0.075 Uiso 1 1 calc R A .
H12B H 0.3768 -0.0562 -0.4695 0.075 Uiso 1 1 calc R . .
H12C H 0.2586 -0.0757 -0.5256 0.075 Uiso 1 1 calc R . .
C13 C 0.1976(2) 0.01759(19) -0.40485(17) 0.0437(6) Uani 1 1 d . . .
H13A H 0.1932 0.072 -0.3643 0.066 Uiso 1 1 calc R A .
H13B H 0.1818 -0.03 -0.386 0.066 Uiso 1 1 calc R . .
H13C H 0.1495 0.006 -0.4647 0.066 Uiso 1 1 calc R . .
C14 C 0.3248(2) 0.09715(18) -0.43774(17) 0.0428(6) Uani 1 1 d . . .
H14A H 0.2753 0.0831 -0.4976 0.064 Uiso 1 1 calc R A .
H14B H 0.3926 0.1024 -0.4385 0.064 Uiso 1 1 calc R . .
H14C H 0.3198 0.1522 -0.3985 0.064 Uiso 1 1 calc R . .
C15 C 0.39993(15) 0.07540(13) -0.08456(14) 0.0246(4) Uani 1 1 d . A .
H15 H 0.3292 0.0614 -0.1004 0.03 Uiso 1 1 calc R . .
C16 C 0.76217(14) 0.17252(13) 0.25106(13) 0.0221(4) Uani 1 1 d . . .
C17 C 0.79680(14) 0.14339(12) 0.18136(13) 0.0209(3) Uani 1 1 d . A .
C18 C 0.90042(14) 0.13542(13) 0.20466(14) 0.0226(4) Uani 1 1 d . . .
C19 C 0.96093(15) 0.16249(14) 0.29354(14) 0.0263(4) Uani 1 1 d . A .
H19 H 1.0293 0.1585 0.3083 0.032 Uiso 1 1 calc R . .
C20 C 0.92884(15) 0.19544(15) 0.36378(14) 0.0277(4) Uani 1 1 d . . .
C21 C 0.82861(15) 0.19850(14) 0.34041(14) 0.0260(4) Uani 1 1 d . A .
H21 H 0.8034 0.2187 0.3857 0.031 Uiso 1 1 calc R . .
C22 C 0.94039(15) 0.09807(14) 0.13194(14) 0.0248(4) Uani 1 1 d . A .
C23 C 0.93967(18) 0.15810(16) 0.07979(17) 0.0342(5) Uani 1 1 d . . .
H23A H 0.8708 0.1644 0.053 0.051 Uiso 1 1 calc R A .
H23B H 0.9647 0.133 0.0333 0.051 Uiso 1 1 calc R . .
H23C H 0.9831 0.2151 0.1198 0.051 Uiso 1 1 calc R . .
C24 C 0.87536(17) 0.00779(15) 0.06809(16) 0.0318(5) Uani 1 1 d . . .
H24A H 0.8736 -0.0301 0.1014 0.048 Uiso 1 1 calc R A .
H24B H 0.9042 -0.0169 0.0243 0.048 Uiso 1 1 calc R . .
H24C H 0.8068 0.0129 0.0379 0.048 Uiso 1 1 calc R . .
C25 C 1.04883(17) 0.08708(18) 0.17010(17) 0.0380(5) Uani 1 1 d . . .
H25A H 1.0934 0.1438 0.2093 0.057 Uiso 1 1 calc R A .
H25B H 1.071 0.0616 0.1217 0.057 Uiso 1 1 calc R . .
H25C H 1.0512 0.0488 0.2035 0.057 Uiso 1 1 calc R . .
C26 C 1.00366(17) 0.22426(18) 0.45999(15) 0.0363(5) Uani 1 1 d . A .
C27 C 1.0509(2) 0.1494(2) 0.4758(2) 0.0515(7) Uani 1 1 d . . .
H27A H 0.9982 0.1013 0.4657 0.077 Uiso 1 1 calc R A .
H27B H 1.0999 0.1692 0.5367 0.077 Uiso 1 1 calc R . .
H27C H 1.0849 0.1298 0.4349 0.077 Uiso 1 1 calc R . .
C28 C 1.08813(19) 0.2997(2) 0.47969(18) 0.0466(7) Uani 1 1 d . . .
H28A H 1.1252 0.2806 0.4414 0.07 Uiso 1 1 calc R A .
H28B H 1.1341 0.319 0.5417 0.07 Uiso 1 1 calc R . .
H28C H 1.0591 0.3478 0.4686 0.07 Uiso 1 1 calc R . .
C29 C 0.9513(2) 0.2523(3) 0.52455(17) 0.0595(9) Uani 1 1 d . . .
H29A H 0.9242 0.3028 0.5188 0.089 Uiso 1 1 calc R A .
H29B H 0.9998 0.2674 0.5851 0.089 Uiso 1 1 calc R . .
H29C H 0.8962 0.2046 0.5112 0.089 Uiso 1 1 calc R . .
C30 C 0.65829(14) 0.17556(13) 0.23588(13) 0.0218(4) Uani 1 1 d . A .
H30 H 0.6412 0.194 0.2864 0.026 Uiso 1 1 calc R . .
C31 C 0.40889(15) 0.10390(15) 0.06263(14) 0.0208(4) Uani 0.945(4) 1 d PD A 1
H31A H 0.389 0.0452 0.0623 0.025 Uiso 0.945(4) 1 calc PR A 1
H31B H 0.3477 0.1273 0.0468 0.025 Uiso 0.945(4) 1 calc PR A 1
C32 C 0.48406(13) 0.16283(13) 0.15459(13) 0.0179(4) Uani 0.945(4) 1 d PD A 1
H32 H 0.4708 0.1404 0.1982 0.022 Uiso 0.945(4) 1 calc PR A 1
C33 C 0.47607(16) 0.25879(15) 0.18147(15) 0.0181(4) Uani 0.945(4) 1 d P A 1
C31F C 0.4872(11) 0.123(3) 0.158(2) 0.020(7) Uiso 0.055(4) 1 d PD A 2
H31C H 0.4751 0.1573 0.2108 0.023 Uiso 0.055(4) 1 calc PR A 2
H31D H 0.474 0.0605 0.1491 0.023 Uiso 0.055(4) 1 calc PR A 2
C32F C 0.432(4) 0.141(4) 0.0756(19) 0.052(16) Uiso 0.055(4) 1 d PD A 2
H32F H 0.3601 0.1117 0.0574 0.062 Uiso 0.055(4) 1 calc PR A 2
C33F C 0.435(3) 0.254(2) 0.134(2) 0.010(6) Uiso 0.055(4) 1 d P A 2
C34 C 0.54141(16) 0.32883(13) 0.04247(13) 0.0242(4) Uani 1 1 d . . .
C35 C 0.62505(18) 0.30078(14) 0.03023(14) 0.0286(4) Uani 1 1 d . A .
H35 H 0.6256 0.2561 -0.0198 0.034 Uiso 1 1 calc R . .
C36 C 0.70704(16) 0.35139(13) 0.10582(14) 0.0255(4) Uani 1 1 d . A .
C37 C 0.43473(19) 0.29938(15) -0.02191(15) 0.0351(5) Uani 1 1 d . A .
H37A H 0.3899 0.3147 0.0097 0.053 Uiso 1 1 calc R . .
H37B H 0.419 0.2364 -0.0525 0.053 Uiso 1 1 calc R . .
H37C H 0.4253 0.3277 -0.0651 0.053 Uiso 1 1 calc R . .
C38 C 0.81495(18) 0.34726(17) 0.12742(18) 0.0371(5) Uani 1 1 d . . .
H38A H 0.8565 0.406 0.151 0.056 Uiso 1 1 calc R A .
H38B H 0.8236 0.3128 0.0738 0.056 Uiso 1 1 calc R . .
H38C H 0.8356 0.3203 0.1716 0.056 Uiso 1 1 calc R . .
C39 C 0.67890(16) 0.46328(13) 0.43175(13) 0.0247(4) Uani 1 1 d . . .
C40 C 0.77410(18) 0.44541(18) 0.45481(16) 0.0370(5) Uani 1 1 d . A .
H40 H 0.8092 0.4322 0.505 0.044 Uiso 1 1 calc R . .
C41 C 0.80698(17) 0.45078(18) 0.38995(16) 0.0350(5) Uani 1 1 d . A .
C42 C 0.60721(18) 0.46561(16) 0.47779(15) 0.0318(5) Uani 1 1 d . A .
H42A H 0.5449 0.4779 0.4436 0.048 Uiso 1 1 calc R . .
H42B H 0.6377 0.5111 0.5368 0.048 Uiso 1 1 calc R . .
H42C H 0.5922 0.4094 0.4831 0.048 Uiso 1 1 calc R . .
C43 C 0.9043(2) 0.4370(3) 0.3806(2) 0.0633(10) Uani 1 1 d . . .
H43A H 0.8911 0.3851 0.3285 0.095 Uiso 1 1 calc R A .
H43B H 0.9489 0.4293 0.4334 0.095 Uiso 1 1 calc R . .
H43C H 0.9365 0.4875 0.3737 0.095 Uiso 1 1 calc R . .
C44 C 0.59666(16) 0.65610(13) 0.23031(13) 0.0254(4) Uani 1 1 d . . .
C45 C 0.68815(17) 0.69683(14) 0.23353(14) 0.0289(4) Uani 1 1 d . A .
H45 H 0.7045 0.7531 0.2326 0.035 Uiso 1 1 calc R . .
C46 C 0.74937(16) 0.63873(14) 0.23830(13) 0.0266(4) Uani 1 1 d . A .
C47 C 0.50420(18) 0.69162(14) 0.22233(16) 0.0322(5) Uani 1 1 d . A .
H47A H 0.4668 0.683 0.1603 0.048 Uiso 1 1 calc R . .
H47B H 0.5235 0.7537 0.2581 0.048 Uiso 1 1 calc R . .
H47C H 0.4617 0.6615 0.2433 0.048 Uiso 1 1 calc R . .
C48 C 0.85203(18) 0.64499(18) 0.23518(18) 0.0394(6) Uani 1 1 d . . .
H48A H 0.8958 0.6277 0.2814 0.059 Uiso 1 1 calc R A .
H48B H 0.8802 0.7048 0.2449 0.059 Uiso 1 1 calc R . .
H48C H 0.8473 0.6065 0.1772 0.059 Uiso 1 1 calc R . .
C49 C 0.31073(18) 0.32931(14) 0.30514(15) 0.0318(5) Uani 1 1 d . . .
C50 C 0.21500(19) 0.32729(16) 0.30787(17) 0.0397(6) Uani 1 1 d . A .
H50 H 0.178 0.2856 0.3199 0.048 Uiso 1 1 calc R . .
C51 C 0.18518(17) 0.39695(17) 0.28996(16) 0.0358(5) Uani 1 1 d . A .
C52 C 0.3745(2) 0.26625(16) 0.3201(2) 0.0447(7) Uani 1 1 d . A .
H52A H 0.3546 0.216 0.2651 0.067 Uiso 1 1 calc R . .
H52B H 0.3657 0.2473 0.3661 0.067 Uiso 1 1 calc R . .
H52C H 0.4453 0.294 0.3389 0.067 Uiso 1 1 calc R . .
C53 C 0.08725(19) 0.4235(2) 0.2826(2) 0.0572(8) Uani 1 1 d . . .
H53A H 0.1 0.481 0.3277 0.086 Uiso 1 1 calc R A .
H53B H 0.0436 0.3814 0.2915 0.086 Uiso 1 1 calc R . .
H53C H 0.0542 0.4256 0.2238 0.086 Uiso 1 1 calc R . .
C54 C 0.30946(17) 0.50806(14) 0.06327(14) 0.0274(4) Uani 1 1 d . . .
C55 C 0.2206(2) 0.53757(19) 0.04261(17) 0.0415(6) Uani 1 1 d . A .
H55 H 0.188 0.5503 -0.0085 0.05 Uiso 1 1 calc R . .
C56 C 0.18985(19) 0.5445(2) 0.11125(18) 0.0427(6) Uani 1 1 d . A .
C57 C 0.3764(2) 0.49492(16) 0.01340(16) 0.0355(5) Uani 1 1 d . A .
H57A H 0.4378 0.4815 0.0476 0.053 Uiso 1 1 calc R . .
H57B H 0.394 0.5479 0.003 0.053 Uiso 1 1 calc R . .
H57C H 0.3417 0.4467 -0.0434 0.053 Uiso 1 1 calc R . .
C58 C 0.0987(3) 0.5735(3) 0.1233(3) 0.0787(13) Uani 1 1 d . . .
H58A H 0.057 0.5273 0.1289 0.118 Uiso 1 1 calc R A .
H58B H 0.0597 0.5866 0.0719 0.118 Uiso 1 1 calc R . .
H58C H 0.1199 0.6256 0.1768 0.118 Uiso 1 1 calc R . .
C59 C 0.51685(16) 0.65802(13) 0.41313(13) 0.0244(4) Uani 1 1 d . . .
C60 C 0.45997(19) 0.71611(14) 0.43970(16) 0.0334(5) Uani 1 1 d . A .
H60 H 0.4848 0.7726 0.4839 0.04 Uiso 1 1 calc R . .
C61 C 0.36083(18) 0.67520(15) 0.38908(16) 0.0324(5) Uani 1 1 d . A .
C62 C 0.62901(16) 0.67315(14) 0.44869(14) 0.0290(4) Uani 1 1 d . A .
H62A H 0.6511 0.645 0.4917 0.044 Uiso 1 1 calc R . .
H62B H 0.6582 0.7356 0.4776 0.044 Uiso 1 1 calc R . .
H62C H 0.6512 0.6488 0.4001 0.044 Uiso 1 1 calc R . .
C63 C 0.2684(2) 0.7079(2) 0.3906(2) 0.0560(8) Uani 1 1 d . . .
H63A H 0.2305 0.71 0.3327 0.084 Uiso 1 1 calc R A .
H63B H 0.2878 0.7662 0.4359 0.084 Uiso 1 1 calc R . .
H63C H 0.2263 0.669 0.4043 0.084 Uiso 1 1 calc R . .
B1 B 0.73560(16) 0.48559(15) 0.24644(15) 0.0215(4) Uani 1 1 d . A .
B2 B 0.26350(17) 0.52750(17) 0.26386(16) 0.0267(5) Uani 1 1 d . A .
H1B H 0.8124(18) 0.4918(16) 0.2500(16) 0.025(6) Uiso 1 1 d . . .
H2B H 0.1954(19) 0.5491(17) 0.2737(17) 0.029(7) Uiso 1 1 d . . .
C64 C 1.0280(5) 0.9057(5) 0.3165(5) 0.147(3) Uani 1 1 d D . .
H64A H 1.0182 0.9404 0.3695 0.22 Uiso 1 1 calc R . .
H64B H 1.0779 0.9408 0.3061 0.22 Uiso 1 1 calc R . .
H64C H 1.0521 0.8548 0.3251 0.22 Uiso 1 1 calc R . .
C65 C 0.9321(4) 0.8774(3) 0.2400(4) 0.0889(15) Uani 1 1 d D . .
H65A H 0.9074 0.9284 0.2307 0.107 Uiso 1 1 calc R . .
H65B H 0.881 0.8426 0.2502 0.107 Uiso 1 1 calc R . .
C66 C 0.9503(5) 0.8204(4) 0.1551(4) 0.142(3) Uani 1 1 d D . .
H66A H 0.993 0.8562 0.1381 0.17 Uiso 1 1 calc R . .
H66B H 0.9819 0.7725 0.1654 0.17 Uiso 1 1 calc R . .
C67 C 0.8402(4) 0.7847(3) 0.0828(4) 0.117(2) Uani 1 1 d D . .
H67A H 0.8014 0.7396 0.0931 0.141 Uiso 1 1 calc R . .
H67B H 0.8037 0.8318 0.0804 0.141 Uiso 1 1 calc R . .
C68 C 0.8611(5) 0.7479(4) 0.0013(7) 0.216(6) Uani 1 1 d D . .
H68A H 0.7938 0.7268 -0.0472 0.259 Uiso 1 1 calc R . .
H68B H 0.8937 0.7991 -0.0053 0.259 Uiso 1 1 calc R . .
C69 C 0.9111(5) 0.6878(3) -0.0216(4) 0.114(2) Uani 1 1 d D . .
H69A H 0.9052 0.6766 -0.0825 0.172 Uiso 1 1 calc R . .
H69B H 0.8829 0.6342 -0.0172 0.172 Uiso 1 1 calc R . .
H69C H 0.9822 0.7083 0.0181 0.172 Uiso 1 1 calc R . .

loop_
_atom_site_aniso_label
_atom_site_aniso_U_11
_atom_site_aniso_U_22
_atom_site_aniso_U_33
_atom_site_aniso_U_23
_atom_site_aniso_U_13
_atom_site_aniso_U_12
La1 0.01554(5) 0.01557(5) 0.02293(5) 0.00606(4) 0.01010(4) 0.00490(3)
Cu1 0.01718(10) 0.01959(11) 0.01967(11) 0.00719(9) 0.00860(8) 0.00720(8)
O1 0.0235(6) 0.0250(7) 0.0202(6) 0.0076(5) 0.0094(5) 0.0092(5)
O2 0.0195(6) 0.0351(8) 0.0207(6) 0.0105(6) 0.0096(5) 0.0116(6)
O3 0.0171(7) 0.0194(7) 0.0271(8) 0.0081(6) 0.0083(6) 0.0060(6)
O4 0.0247(8) 0.0186(7) 0.0239(9) 0.0058(6) 0.0048(7) 0.0055(6)
N1 0.0210(7) 0.0233(8) 0.0249(8) 0.0093(7) 0.0100(6) 0.0066(6)
N2 0.0183(7) 0.0214(7) 0.0232(8) 0.0075(6) 0.0103(6) 0.0073(6)
N3 0.0210(7) 0.0224(8) 0.0225(8) 0.0084(6) 0.0126(6) 0.0057(6)
N4 0.0211(7) 0.0207(7) 0.0192(7) 0.0060(6) 0.0077(6) 0.0033(6)
N5 0.0174(7) 0.0276(8) 0.0209(7) 0.0099(6) 0.0084(6) 0.0065(6)
N6 0.0223(7) 0.0243(8) 0.0209(7) 0.0091(6) 0.0118(6) 0.0079(6)
N7 0.0215(7) 0.0205(7) 0.0195(7) 0.0064(6) 0.0085(6) -0.0001(6)
N8 0.0235(8) 0.0192(7) 0.0232(8) 0.0077(6) 0.0105(6) 0.0041(6)
N9 0.0187(7) 0.0307(9) 0.0271(8) 0.0045(7) 0.0133(7) 0.0025(7)
N10 0.0254(8) 0.0218(8) 0.0322(9) 0.0073(7) 0.0186(7) 0.0048(6)
N11 0.0220(8) 0.0372(10) 0.0275(9) 0.0116(8) 0.0094(7) 0.0141(7)
N12 0.0244(8) 0.0216(8) 0.0234(8) 0.0078(6) 0.0111(7) 0.0083(6)
N13 0.0235(8) 0.0235(8) 0.0279(8) 0.0075(7) 0.0135(7) 0.0110(6)
N14 0.0209(7) 0.0212(8) 0.0250(8) 0.0068(6) 0.0108(6) 0.0064(6)
C1 0.0249(9) 0.0209(9) 0.0227(9) 0.0077(7) 0.0069(7) 0.0053(7)
C2 0.0262(9) 0.0181(8) 0.0222(9) 0.0067(7) 0.0095(7) 0.0085(7)
C3 0.0316(10) 0.0250(10) 0.0244(9) 0.0077(8) 0.0122(8) 0.0114(8)
C4 0.0411(12) 0.0272(10) 0.0209(9) 0.0075(8) 0.0115(9) 0.0108(9)
C5 0.0359(11) 0.0207(9) 0.0227(9) 0.0056(8) 0.0051(8) 0.0063(8)
C6 0.0272(10) 0.0243(10) 0.0269(10) 0.0092(8) 0.0048(8) 0.0048(8)
C7 0.0346(11) 0.0457(13) 0.0290(11) 0.0156(10) 0.0188(9) 0.0172(10)
C8 0.0340(12) 0.0467(15) 0.0466(14) 0.0166(12) 0.0222(11) 0.0073(11)
C9 0.0453(14) 0.0525(16) 0.0475(15) 0.0184(13) 0.0264(12) 0.0301(13)
C10 0.0506(16) 0.096(3) 0.0392(15) 0.0292(16) 0.0297(13) 0.0260(17)
C11 0.0423(13) 0.0262(11) 0.0240(10) 0.0070(8) 0.0017(9) 0.0046(9)
C12 0.0654(19) 0.0371(14) 0.0261(12) 0.0008(10) 0.0029(12) 0.0108(13)
C13 0.0389(13) 0.0469(15) 0.0312(12) 0.0155(11) -0.0031(10) 0.0026(11)
C14 0.0495(15) 0.0409(14) 0.0323(12) 0.0191(11) 0.0044(11) 0.0065(11)
C15 0.0208(8) 0.0230(9) 0.0280(10) 0.0096(8) 0.0065(8) 0.0048(7)
C16 0.0192(8) 0.0260(9) 0.0231(9) 0.0099(8) 0.0088(7) 0.0079(7)
C17 0.0197(8) 0.0218(9) 0.0233(9) 0.0092(7) 0.0091(7) 0.0076(7)
C18 0.0200(8) 0.0234(9) 0.0277(9) 0.0110(8) 0.0107(7) 0.0086(7)
C19 0.0184(8) 0.0312(10) 0.0304(10) 0.0132(9) 0.0081(8) 0.0082(8)
C20 0.0221(9) 0.0350(11) 0.0248(10) 0.0113(9) 0.0070(8) 0.0071(8)
C21 0.0229(9) 0.0336(11) 0.0224(9) 0.0096(8) 0.0097(8) 0.0084(8)
C22 0.0203(8) 0.0286(10) 0.0287(10) 0.0099(8) 0.0123(8) 0.0110(7)
C23 0.0361(12) 0.0366(12) 0.0424(13) 0.0186(11) 0.0251(11) 0.0123(10)
C24 0.0304(10) 0.0287(11) 0.0362(12) 0.0070(9) 0.0163(9) 0.0097(9)
C25 0.0242(10) 0.0515(15) 0.0388(13) 0.0121(11) 0.0143(9) 0.0177(10)
C26 0.0232(10) 0.0550(15) 0.0245(10) 0.0125(10) 0.0037(8) 0.0082(10)
C27 0.0378(14) 0.071(2) 0.0436(15) 0.0318(15) 0.0029(12) 0.0144(14)
C28 0.0281(11) 0.0588(17) 0.0364(13) 0.0121(12) 0.0000(10) -0.0007(11)
C29 0.0327(13) 0.109(3) 0.0232(12) 0.0125(15) 0.0063(10) 0.0115(15)
C30 0.0214(8) 0.0255(9) 0.0216(9) 0.0087(7) 0.0111(7) 0.0084(7)
C31 0.0179(9) 0.0179(10) 0.0259(10) 0.0062(8) 0.0098(8) 0.0027(7)
C32 0.0172(8) 0.0162(9) 0.0235(9) 0.0084(7) 0.0099(7) 0.0060(7)
C33 0.0183(9) 0.0174(10) 0.0219(11) 0.0071(8) 0.0114(9) 0.0056(8)
C34 0.0339(10) 0.0180(8) 0.0203(9) 0.0071(7) 0.0099(8) 0.0052(7)
C35 0.0436(12) 0.0208(9) 0.0263(10) 0.0084(8) 0.0183(9) 0.0116(9)
C36 0.0325(10) 0.0229(9) 0.0317(10) 0.0125(8) 0.0212(9) 0.0120(8)
C37 0.0412(12) 0.0253(10) 0.0244(10) 0.0058(8) -0.0009(9) 0.0037(9)
C38 0.0351(12) 0.0383(13) 0.0494(14) 0.0182(11) 0.0250(11) 0.0194(10)
C39 0.0288(10) 0.0261(10) 0.0208(9) 0.0091(8) 0.0109(8) 0.0065(8)
C40 0.0324(11) 0.0578(16) 0.0298(11) 0.0264(11) 0.0114(9) 0.0169(11)
C41 0.0240(10) 0.0576(15) 0.0317(11) 0.0250(11) 0.0104(9) 0.0169(10)
C42 0.0383(12) 0.0377(12) 0.0284(10) 0.0154(9) 0.0198(9) 0.0116(10)
C43 0.0341(14) 0.128(3) 0.0623(19) 0.064(2) 0.0264(14) 0.0444(18)
C44 0.0333(10) 0.0184(9) 0.0203(9) 0.0064(7) 0.0069(8) 0.0022(8)
C45 0.0344(11) 0.0222(9) 0.0230(9) 0.0092(8) 0.0044(8) -0.0043(8)
C46 0.0284(10) 0.0262(10) 0.0179(8) 0.0075(7) 0.0042(8) -0.0071(8)
C47 0.0397(12) 0.0213(10) 0.0365(12) 0.0118(9) 0.0140(10) 0.0092(9)
C48 0.0286(11) 0.0425(14) 0.0437(14) 0.0193(11) 0.0107(10) -0.0077(10)
C49 0.0432(12) 0.0227(10) 0.0330(11) 0.0047(8) 0.0258(10) 0.0003(9)
C50 0.0405(13) 0.0346(12) 0.0424(13) 0.0046(10) 0.0277(11) -0.0091(10)
C51 0.0230(10) 0.0440(13) 0.0340(12) 0.0034(10) 0.0165(9) -0.0051(9)
C52 0.0743(19) 0.0293(12) 0.0580(16) 0.0227(12) 0.0507(16) 0.0190(12)
C53 0.0241(12) 0.081(2) 0.066(2) 0.0198(17) 0.0253(13) 0.0033(13)
C54 0.0331(10) 0.0227(9) 0.0254(10) 0.0095(8) 0.0091(8) 0.0073(8)
C55 0.0401(13) 0.0530(16) 0.0357(13) 0.0236(12) 0.0096(11) 0.0222(12)
C56 0.0318(12) 0.0621(17) 0.0384(13) 0.0227(13) 0.0101(10) 0.0261(12)
C57 0.0526(14) 0.0352(12) 0.0326(11) 0.0206(10) 0.0229(11) 0.0195(11)
C58 0.0520(19) 0.145(4) 0.065(2) 0.055(3) 0.0251(17) 0.069(2)
C59 0.0287(10) 0.0213(9) 0.0230(9) 0.0070(7) 0.0106(8) 0.0049(7)
C60 0.0407(12) 0.0206(10) 0.0361(12) 0.0034(9) 0.0173(10) 0.0087(9)
C61 0.0382(12) 0.0256(10) 0.0374(12) 0.0080(9) 0.0206(10) 0.0149(9)
C62 0.0287(10) 0.0250(10) 0.0265(10) 0.0049(8) 0.0076(8) 0.0013(8)
C63 0.0489(16) 0.0401(15) 0.076(2) 0.0040(14) 0.0314(16) 0.0249(13)
B1 0.0180(9) 0.0250(10) 0.0221(10) 0.0076(8) 0.0100(8) 0.0030(8)
B2 0.0203(10) 0.0322(12) 0.0293(11) 0.0091(9) 0.0121(9) 0.0117(9)
C64 0.115(5) 0.186(8) 0.183(7) 0.118(7) 0.062(5) 0.036(5)
C65 0.120(4) 0.071(3) 0.124(4) 0.059(3) 0.080(4) 0.029(3)
C66 0.136(5) 0.132(5) 0.136(5) 0.086(5) 0.017(4) -0.061(4)
C67 0.103(4) 0.097(4) 0.183(6) 0.103(4) 0.050(4) 0.000(3)
C68 0.187(7) 0.098(5) 0.502(18) 0.136(8) 0.268(11) 0.062(5)
C69 0.149(5) 0.076(3) 0.110(4) 0.019(3) 0.063(4) -0.010(3)

loop_
_atom_type_symbol
_atom_type_description
_atom_type_scat_dispersion_real
_atom_type_scat_dispersion_imag
_atom_type_scat_source
La La -0.2871 2.4523 'International Tables Vol C Tables 4.2.6.8 and 6.1.1.4'
Cu Cu 0.3201 1.2651 'International Tables Vol C Tables 4.2.6.8 and 6.1.1.4'
O O 0.0106 0.006 'International Tables Vol C Tables 4.2.6.8 and 6.1.1.4'
N N 0.0061 0.0033 'International Tables Vol C Tables 4.2.6.8 and 6.1.1.4'
C C 0.0033 0.0016 'International Tables Vol C Tables 4.2.6.8 and 6.1.1.4'
B B 0.0013 0.0007 'International Tables Vol C Tables 4.2.6.8 and 6.1.1.4'
H H 0 0 'International Tables Vol C Tables 4.2.6.8 and 6.1.1.4'

loop_
_geom_angle_atom_site_label_1
_geom_angle_atom_site_label_2
_geom_angle_atom_site_label_3
_geom_angle
O3F La1 O4 15.2(8)
O3F La1 N6 80.2(9)
O4 La1 N6 65.99(6)
O3F La1 O3 36.5(9)
O4 La1 O3 50.76(5)
N6 La1 O3 116.65(5)
O3F La1 N4 65.8(6)
O4 La1 N4 71.95(5)
N6 La1 N4 87.10(5)
O3 La1 N4 71.99(5)
O3F La1 N12 129.3(9)
O4 La1 N12 143.90(6)
N6 La1 N12 150.08(5)
O3 La1 N12 93.15(5)
N4 La1 N12 100.52(5)
O3F La1 N10 87.2(6)
O4 La1 N10 87.66(5)
N6 La1 N10 110.27(5)
O3 La1 N10 73.42(5)
N4 La1 N10 145.36(5)
N12 La1 N10 79.48(5)
O3F La1 N8 125.5(7)
O4 La1 N8 120.74(5)
N6 La1 N8 70.19(5)
O3 La1 N8 138.93(5)
N4 La1 N8 67.90(5)
N12 La1 N8 85.82(5)
N10 La1 N8 145.51(5)
O3F La1 N14 144.7(7)
O4 La1 N14 132.79(6)
N6 La1 N14 83.49(5)
O3 La1 N14 142.23(5)
N4 La1 N14 144.23(5)
N12 La1 N14 73.41(5)
N10 La1 N14 69.51(5)
N8 La1 N14 76.44(5)
O3F La1 O4F 51.2(10)
O4 La1 O4F 66.2(5)
N6 La1 O4F 130.6(5)
O3 La1 O4F 17.2(5)
N4 La1 O4F 66.9(4)
N12 La1 O4F 78.3(5)
N10 La1 O4F 79.4(5)
N8 La1 O4F 127.9(5)
N14 La1 O4F 141.0(5)
O3F La1 C33 11.1(8)
O4 La1 C33 25.42(6)
N6 La1 C33 91.17(6)
O3 La1 C33 25.48(5)
N4 La1 C33 68.00(5)
N12 La1 C33 118.58(6)
N10 La1 C33 81.49(5)
N8 La1 C33 132.61(5)
N14 La1 C33 146.33(5)
O4F La1 C33 40.9(5)
O3F La1 C33F 25.8(10)
O4 La1 C33F 40.8(7)
N6 La1 C33F 105.7(7)
O3 La1 C33F 12.5(7)
N4 La1 C33F 63.8(6)
N12 La1 C33F 103.6(7)
N10 La1 C33F 82.4(6)
N8 La1 C33F 131.7(6)
N14 La1 C33F 151.8(6)
O4F La1 C33F 25.4(8)
C33 La1 C33F 15.8(7)
O2 Cu1 O1 89.48(6)
O2 Cu1 N2 93.40(6)
O1 Cu1 N2 175.82(6)
O2 Cu1 N1 168.98(7)
O1 Cu1 N1 93.01(7)
N2 Cu1 N1 84.74(7)
C2 O1 Cu1 128.10(13)
C17 O2 Cu1 128.61(12)
C33 O3 La1 90.58(13)
C33 O4 La1 94.86(13)
C33F O3F La1 101(2)
C33F O4F La1 86.2(18)
C15 N1 C31 119.74(17)
C15 N1 C32F 128.7(18)
C31 N1 C32F 24(3)
C15 N1 Cu1 125.95(14)
C31 N1 Cu1 114.13(13)
C32F N1 Cu1 103(2)
C30 N2 C31F 113.1(12)
C30 N2 C32 119.64(16)
C31F N2 C32 27.1(15)
C30 N2 Cu1 125.88(13)
C31F N2 Cu1 116.4(13)
C32 N2 Cu1 114.35(12)
C36 N3 N4 109.57(16)
C36 N3 B1 127.99(17)
N4 N3 B1 121.76(15)
C34 N4 N3 106.46(16)
C34 N4 La1 133.33(13)
N3 N4 La1 114.07(11)
C41 N5 N6 108.90(16)
C41 N5 B1 128.34(17)
N6 N5 B1 122.76(15)
C39 N6 N5 107.21(16)
C39 N6 La1 128.22(13)
N5 N6 La1 116.18(11)
C46 N7 N8 110.12(17)
C46 N7 B1 126.56(17)
N8 N7 B1 123.32(15)
C44 N8 N7 106.13(16)
C44 N8 La1 137.59(14)
N7 N8 La1 116.29(11)
C51 N9 N10 109.45(19)
C51 N9 B2 126.31(19)
N10 N9 B2 124.00(16)
C49 N10 N9 106.37(17)
C49 N10 La1 134.03(14)
N9 N10 La1 117.90(12)
C56 N11 N12 109.22(19)
C56 N11 B2 127.78(19)
N12 N11 B2 122.17(16)
C54 N12 N11 106.68(17)
C54 N12 La1 132.60(14)
N11 N12 La1 120.72(12)
C61 N13 N14 109.82(17)
C61 N13 B2 126.23(18)
N14 N13 B2 123.91(16)
C59 N14 N13 106.31(16)
C59 N14 La1 134.75(13)
N13 N14 La1 117.98(12)
C6 C1 C2 121.22(19)
C6 C1 C15 115.82(19)
C2 C1 C15 122.94(18)
O1 C2 C1 123.25(18)
O1 C2 C3 119.24(18)
C1 C2 C3 117.51(18)
C4 C3 C2 117.9(2)
C4 C3 C7 121.3(2)
C2 C3 C7 120.86(18)
C3 C4 C5 125.0(2)
C6 C5 C4 116.79(19)
C6 C5 C11 123.9(2)
C4 C5 C11 119.3(2)
C5 C6 C1 121.6(2)
C8 C7 C3 110.29(19)
C8 C7 C10 107.5(2)
C3 C7 C10 112.0(2)
C8 C7 C9 109.5(2)
C3 C7 C9 110.2(2)
C10 C7 C9 107.4(2)
C13 C11 C14 108.2(2)
C13 C11 C12 108.8(2)
C14 C11 C12 109.4(2)
C13 C11 C5 111.6(2)
C14 C11 C5 110.19(19)
C12 C11 C5 108.7(2)
N1 C15 C1 125.92(18)
C21 C16 C17 120.99(17)
C21 C16 C30 116.22(18)
C17 C16 C30 122.77(18)
O2 C17 C16 123.38(17)
O2 C17 C18 119.10(17)
C16 C17 C18 117.52(17)
C19 C18 C17 118.00(18)
C19 C18 C22 121.94(17)
C17 C18 C22 120.07(17)
C18 C19 C20 125.07(18)
C21 C20 C19 116.23(19)
C21 C20 C26 123.6(2)
C19 C20 C26 120.17(19)
C20 C21 C16 122.02(19)
C18 C22 C23 110.50(17)
C18 C22 C24 110.31(17)
C23 C22 C24 109.17(19)
C18 C22 C25 111.88(18)
C23 C22 C25 107.94(18)
C24 C22 C25 106.93(18)
C29 C26 C28 109.3(2)
C29 C26 C27 107.6(2)
C28 C26 C27 108.3(2)
C29 C26 C20 111.13(19)
C28 C26 C20 110.0(2)
C27 C26 C20 110.4(2)
N2 C30 C16 125.67(18)
N1 C31 C32 109.23(16)
N2 C32 C31 108.81(15)
N2 C32 C33 110.77(16)
C31 C32 C33 114.57(18)
O3 C33 O4 123.1(2)
O3 C33 C32 120.1(2)
O4 C33 C32 116.64(17)
O3 C33 La1 63.94(11)
O4 C33 La1 59.72(12)
C32 C33 La1 174.33(13)
N2 C31F C32F 93(3)
N1 C32F C31F 115(2)
N1 C32F C33F 132(4)
C31F C32F C33F 96(3)
O4F C33F O3F 122(3)
O4F C33F C32F 118(3)
O3F C33F C32F 119(3)
O4F C33F La1 68.5(17)
O3F C33F La1 53.6(17)
C32F C33F La1 169(3)
N4 C34 C35 110.21(19)
N4 C34 C37 122.04(19)
C35 C34 C37 127.6(2)
C36 C35 C34 105.80(18)
N3 C36 C35 107.97(18)
N3 C36 C38 124.2(2)
C35 C36 C38 127.9(2)
N6 C39 C40 109.87(18)
N6 C39 C42 120.95(19)
C40 C39 C42 129.19(19)
C41 C40 C39 105.71(19)
N5 C41 C40 108.31(19)
N5 C41 C43 122.7(2)
C40 C41 C43 129.0(2)
N8 C44 C45 110.08(19)
N8 C44 C47 123.06(19)
C45 C44 C47 126.85(19)
C46 C45 C44 105.97(18)
N7 C46 C45 107.68(19)
N7 C46 C48 123.2(2)
C45 C46 C48 128.9(2)
N10 C49 C50 109.6(2)
N10 C49 C52 123.8(2)
C50 C49 C52 126.7(2)
C51 C50 C49 106.5(2)
N9 C51 C50 108.1(2)
N9 C51 C53 123.7(3)
C50 C51 C53 128.2(2)
N12 C54 C55 109.9(2)
N12 C54 C57 122.42(19)
C55 C54 C57 127.6(2)
C56 C55 C54 105.9(2)
N11 C56 C55 108.3(2)
N11 C56 C58 123.2(3)
C55 C56 C58 128.5(2)
N14 C59 C60 109.81(19)
N14 C59 C62 123.74(18)
C60 C59 C62 126.4(2)
C61 C60 C59 106.30(19)
N13 C61 C60 107.76(19)
N13 C61 C63 123.5(2)
C60 C61 C63 128.7(2)
N7 B1 N3 109.14(16)
N7 B1 N5 110.78(16)
N3 B1 N5 113.37(16)
N9 B2 N11 112.82(18)
N9 B2 N13 110.96(17)
N11 B2 N13 110.42(18)
C64 C65 C66 108.3(5)
C67 C66 C65 102.3(5)
C68 C67 C66 100.9(5)
C69 C68 C67 131.9(8)

loop_
_geom_bond_atom_site_label_1
_geom_bond_atom_site_label_2
_geom_bond_distance
La1 O3F 2.44(3)
La1 O4 2.5337(16)
La1 N6 2.5595(17)
La1 O3 2.6266(15)
La1 N4 2.6376(16)
La1 N12 2.6409(17)
La1 N10 2.6554(16)
La1 N8 2.6793(16)
La1 N14 2.6988(17)
La1 O4F 2.78(2)
La1 C33 2.924(2)
La1 C33F 2.98(3)
Cu1 O2 1.8972(14)
Cu1 O1 1.9109(14)
Cu1 N2 1.9275(16)
Cu1 N1 1.9377(16)
O1 C2 1.311(2)
O2 C17 1.306(2)
O3 C33 1.258(3)
O4 C33 1.260(3)
O3F C33F 1.32(4)
O4F C33F 1.28(4)
N1 C15 1.286(3)
N1 C31 1.472(2)
N1 C32F 1.477(5)
N2 C30 1.288(2)
N2 C31F 1.476(5)
N2 C32 1.477(2)
N3 C36 1.355(2)
N3 N4 1.380(2)
N3 B1 1.550(3)
N4 C34 1.342(2)
N5 C41 1.352(3)
N5 N6 1.371(2)
N5 B1 1.551(3)
N6 C39 1.333(3)
N7 C46 1.355(2)
N7 N8 1.380(2)
N7 B1 1.543(3)
N8 C44 1.340(3)
N9 C51 1.357(3)
N9 N10 1.381(2)
N9 B2 1.539(3)
N10 C49 1.345(3)
N11 C56 1.357(3)
N11 N12 1.376(2)
N11 B2 1.545(3)
N12 C54 1.344(3)
N13 C61 1.354(3)
N13 N14 1.381(2)
N13 B2 1.546(3)
N14 C59 1.344(3)
C1 C6 1.416(3)
C1 C2 1.421(3)
C1 C15 1.437(3)
C2 C3 1.440(3)
C3 C4 1.388(3)
C3 C7 1.535(3)
C4 C5 1.408(3)
C5 C6 1.368(3)
C5 C11 1.539(3)
C7 C8 1.532(4)
C7 C10 1.540(3)
C7 C9 1.541(4)
C11 C13 1.526(4)
C11 C14 1.533(3)
C11 C12 1.533(4)
C16 C21 1.416(3)
C16 C17 1.418(3)
C16 C30 1.445(3)
C17 C18 1.447(3)
C18 C19 1.386(3)
C18 C22 1.535(3)
C19 C20 1.410(3)
C20 C21 1.380(3)
C20 C26 1.538(3)
C22 C23 1.537(3)
C22 C24 1.538(3)
C22 C25 1.539(3)
C26 C29 1.527(4)
C26 C28 1.532(4)
C26 C27 1.532(4)
C31 C32 1.529(3)
C32 C33 1.547(3)
C31F C32F 1.529(6)
C32F C33F 1.82(6)
C34 C35 1.393(3)
C34 C37 1.493(3)
C35 C36 1.383(3)
C36 C38 1.492(3)
C39 C40 1.389(3)
C39 C42 1.496(3)
C40 C41 1.375(3)
C41 C43 1.499(3)
C44 C45 1.402(3)
C44 C47 1.495(3)
C45 C46 1.376(3)
C46 C48 1.497(3)
C49 C50 1.397(3)
C49 C52 1.489(4)
C50 C51 1.363(4)
C51 C53 1.501(4)
C54 C55 1.395(3)
C54 C57 1.483(3)
C55 C56 1.372(4)
C56 C58 1.501(4)
C59 C60 1.396(3)
C59 C62 1.494(3)
C60 C61 1.375(3)
C61 C63 1.496(3)
C64 C65 1.469(7)
C65 C66 1.596(7)
C66 C67 1.574(7)
C67 C68 1.491(8)
C68 C69 1.327(7)
